data_7025191
loop_
_publ_author_name
'Zhang, Zuolun'
'Yao, Dandan'
'Zhao, Shanshan'
'Gao, Hongze'
'Fan, Yan'
'Su, Zhongmin'
'Zhang, Hongyu'
'Wang, Yue'

_publ_section_title
;
 Carbazolyl-contained phenol-pyridyl boron complexes: syntheses,
 structures, photoluminescent and electroluminescent properties
;
_journal_issue 21
_journal_name_full 'Dalton Transactions'
_journal_page_first 5123
_journal_paper_doi 10.1039/b925608c
_journal_volume 39
_journal_year 2010
_chemical_formula_sum 'C50 H44 B Cl3 N2 O2'
_chemical_formula_weight 822.03
_chemical_name_systematic
;
?
;
_space_group_IT_number 14
_symmetry_cell_setting monoclinic
_symmetry_space_group_name_Hall '-P 2ybc'
_symmetry_space_group_name_H-M 'P 1 21/c 1'
_atom_sites_solution_hydrogens geom
_atom_sites_solution_primary direct
_atom_sites_solution_secondary difmap
_audit_creation_method SHELXL-97
_cell_angle_alpha 90.00
_cell_angle_beta 90.69(3)
_cell_angle_gamma 90.00
_cell_formula_units_Z 4
_cell_length_a 32.791(7)
_cell_length_b 11.692(2)
_cell_length_c 11.615(2)
_cell_measurement_reflns_used 18561
_cell_measurement_temperature 293(2)
_cell_measurement_theta_max 27.495
_cell_measurement_theta_min 3.025
_cell_volume 4452.8(14)
_computing_cell_refinement PROCESS-AUTO
_computing_data_collection PROCESS-AUTO
_computing_data_reduction PROCESS-AUTO
_computing_molecular_graphics 'SHELXL-97 (Sheldrick, 1997)'
_computing_publication_material 'SHELXL-97 (Sheldrick, 1997)'
_computing_structure_refinement 'SHELXL-97 (Sheldrick, 1997)'
_computing_structure_solution 'SHELXS-97 (Sheldrick, 1990)'
_diffrn_ambient_temperature 293(2)
_diffrn_detector_area_resol_mean none
_diffrn_measured_fraction_theta_full 0.970
_diffrn_measured_fraction_theta_max 0.970
_diffrn_measurement_device_type 'Omega scan'
_diffrn_measurement_method 10.0
_diffrn_radiation_monochromator graphite
_diffrn_radiation_source 'fine-focus sealed tube'
_diffrn_radiation_type MoK\a
_diffrn_radiation_wavelength 0.71073
_diffrn_reflns_av_R_equivalents 0.0994
_diffrn_reflns_av_sigmaI/netI 0.0814
_diffrn_reflns_limit_h_max 38
_diffrn_reflns_limit_h_min -38
_diffrn_reflns_limit_k_max 13
_diffrn_reflns_limit_k_min -13
_diffrn_reflns_limit_l_max 13
_diffrn_reflns_limit_l_min -13
_diffrn_reflns_number 32755
_diffrn_reflns_theta_full 25.00
_diffrn_reflns_theta_max 25.00
_diffrn_reflns_theta_min 3.03
_diffrn_standards_decay_% none
_diffrn_standards_interval_count none
_diffrn_standards_interval_time none
_diffrn_standards_number none
_exptl_absorpt_coefficient_mu 0.247
_exptl_absorpt_correction_T_max 0.9708
_exptl_absorpt_correction_T_min 0.8973
_exptl_absorpt_correction_type multi-scan
_exptl_absorpt_process_details
;
Higash,T(1995) Progrom for Absorption Correcttion.
Rigaku Corporation,Tokyo,Japan.
;
_exptl_crystal_colour yellow
_exptl_crystal_density_diffrn 1.226
_exptl_crystal_density_meas ?
_exptl_crystal_density_method 'not measured'
_exptl_crystal_description block
_exptl_crystal_F_000 1720
_exptl_crystal_size_max 0.45
_exptl_crystal_size_mid 0.24
_exptl_crystal_size_min 0.12
_refine_diff_density_max 0.562
_refine_diff_density_min -0.441
_refine_diff_density_rms 0.064
_refine_ls_extinction_method none
_refine_ls_goodness_of_fit_ref 1.096
_refine_ls_hydrogen_treatment riding
_refine_ls_matrix_type full
_refine_ls_number_parameters 529
_refine_ls_number_reflns 7586
_refine_ls_number_restraints 52
_refine_ls_restrained_S_all 1.133
_refine_ls_R_factor_all 0.2090
_refine_ls_R_factor_gt 0.1057
_refine_ls_shift/su_max 0.002
_refine_ls_shift/su_mean 0.000
_refine_ls_structure_factor_coef Fsqd
_refine_ls_weighting_details 'calc w=1/[\s^2^(Fo^2^)+(0.1500P)^2^+0.0000P] where P=(Fo^2^+2Fc^2^)/3'
_refine_ls_weighting_scheme calc
_refine_ls_wR_factor_gt 0.2585
_refine_ls_wR_factor_ref 0.3160
_reflns_number_gt 3148
_reflns_number_total 7586
_reflns_threshold_expression >2sigma(I)
_cod_data_source_file b925608c.txt
_cod_data_source_block 4
_cod_depositor_comments
;
The following automatic conversions were performed:

'_symmetry_cell_setting' value 'Monoclinic' changed to 'monoclinic'
according to /home/saulius/struct/CIF-dictionaries/cif_core.dic
dictionary named 'cif_core.dic' version 2.4.2 from 2011-04-26.

Automatic conversion script
Id: cif_fix_values 1891 2012-01-12 08:04:46Z andrius 

The following automatic conversions were performed:

'_exptl_crystal_density_meas' value 'none' was changed to '?' - the
value is perceived as not measured.

Automatic conversion script
Id: cif_fix_values 3008 2015-01-20 13:52:24Z robertas 
;
_cod_original_cell_volume 4452.8(15)
_cod_original_sg_symbol_H-M 'P2(1)/c '
_cod_database_code 7025191

loop_
_symmetry_equiv_pos_as_xyz
'x, y, z'
'-x, y+1/2, -z+1/2'
'-x, -y, -z'
'x, -y-1/2, z-1/2'

loop_
_atom_site_label
_atom_site_type_symbol
_atom_site_fract_x
_atom_site_fract_y
_atom_site_fract_z
_atom_site_U_iso_or_equiv
_atom_site_adp_type
_atom_site_occupancy
_atom_site_symmetry_multiplicity
_atom_site_calc_flag
_atom_site_refinement_flags
B1 B 0.1353(2) 1.0637(5) 1.2418(6) 0.0601(17) Uani 1 1 d .
C1 C 0.08070(17) 1.1023(6) 1.1108(5) 0.0676(17) Uani 1 1 d .
C2 C 0.0548(2) 1.0482(8) 1.0308(7) 0.093(2) Uani 1 1 d .
H2 H 0.0468 0.9727 1.0407 0.112 Uiso 1 1 calc R
C3 C 0.0419(2) 1.1106(10) 0.9373(7) 0.103(3) Uani 1 1 d .
H3 H 0.0241 1.0771 0.8842 0.124 Uiso 1 1 calc R
C4 C 0.0541(2) 1.2185(10) 0.9204(6) 0.100(3) Uani 1 1 d .
H4 H 0.0455 1.2567 0.8543 0.120 Uiso 1 1 calc R
C5 C 0.0786(2) 1.2733(7) 0.9966(6) 0.081(2) Uani 1 1 d .
H5 H 0.0857 1.3493 0.9845 0.098 Uiso 1 1 calc R
C6 C 0.09339(17) 1.2141(6) 1.0951(5) 0.0677(17) Uani 1 1 d .
C7 C 0.11972(17) 1.2692(5) 1.1804(5) 0.0610(15) Uani 1 1 d .
C8 C 0.1220(2) 1.3846(5) 1.1920(5) 0.0741(17) Uani 1 1 d .
H8 H 0.1069 1.4324 1.1438 0.089 Uiso 1 1 calc R
C9 C 0.1472(3) 1.4296(6) 1.2761(6) 0.096(2) Uani 1 1 d .
H9 H 0.1500 1.5085 1.2826 0.115 Uiso 1 1 calc R
C10 C 0.1684(2) 1.3593(6) 1.3509(6) 0.0780(18) Uani 1 1 d .
H10 H 0.1849 1.3897 1.4088 0.094 Uiso 1 1 calc R
C11 C 0.16439(18) 1.2429(5) 1.3376(5) 0.0628(16) Uani 1 1 d .
C12 C 0.1861(2) 1.1600(6) 1.4128(5) 0.0748(18) Uani 1 1 d .
C13 C 0.2199(2) 1.1906(8) 1.4801(6) 0.095(2) Uani 1 1 d .
H13 H 0.2304 1.2643 1.4751 0.114 Uiso 1 1 calc R
C14 C 0.2377(3) 1.1130(12) 1.5536(8) 0.122(3) Uani 1 1 d .
H14 H 0.2604 1.1336 1.5979 0.146 Uiso 1 1 calc R
C15 C 0.2221(4) 1.0064(11) 1.5610(8) 0.128(4) Uani 1 1 d .
H15 H 0.2338 0.9540 1.6117 0.153 Uiso 1 1 calc R
C16 C 0.1896(3) 0.9747(8) 1.4959(7) 0.106(3) Uani 1 1 d .
H16 H 0.1795 0.9007 1.5027 0.128 Uiso 1 1 calc R
C17 C 0.1710(2) 1.0492(6) 1.4197(5) 0.0716(17) Uani 1 1 d .
C18 C 0.16763(15) 1.0139(4) 1.1530(4) 0.0523(13) Uani 1 1 d .
C19 C 0.20773(16) 1.0560(5) 1.1403(4) 0.0554(14) Uani 1 1 d .
H19 H 0.2162 1.1192 1.1830 0.066 Uiso 1 1 calc R
C20 C 0.23485(15) 1.0044(4) 1.0650(4) 0.0502(13) Uani 1 1 d .
H20 H 0.2611 1.0337 1.0590 0.060 Uiso 1 1 calc R
C21 C 0.22387(15) 0.9115(4) 0.9994(4) 0.0504(13) Uani 1 1 d .
C22 C 0.18430(18) 0.8701(5) 1.0129(5) 0.0643(16) Uani 1 1 d .
H22 H 0.1759 0.8064 0.9710 0.077 Uiso 1 1 calc R
C23 C 0.15739(18) 0.9213(5) 1.0867(5) 0.0649(16) Uani 1 1 d .
H23 H 0.1311 0.8917 1.0917 0.078 Uiso 1 1 calc R
C24 C 0.25234(16) 0.8534(5) 0.9194(4) 0.0546(14) Uani 1 1 d .
C25 C 0.29428(18) 0.8634(5) 0.9335(5) 0.0662(16) Uani 1 1 d .
H25 H 0.3046 0.9128 0.9895 0.079 Uiso 1 1 calc R
C26 C 0.32069(17) 0.8028(5) 0.8678(5) 0.0683(16) Uani 1 1 d .
H26 H 0.3486 0.8107 0.8798 0.082 Uiso 1 1 calc R
C27 C 0.30629(17) 0.7300(5) 0.7839(5) 0.0582(14) Uani 1 1 d .
C28 C 0.26485(19) 0.7256(5) 0.7641(6) 0.0777(19) Uani 1 1 d .
H28 H 0.2548 0.6821 0.7030 0.093 Uiso 1 1 calc R
C29 C 0.23805(19) 0.7836(6) 0.8323(5) 0.0754(18) Uani 1 1 d .
H29 H 0.2101 0.7758 0.8197 0.091 Uiso 1 1 calc R
C30 C 0.36452(17) 0.6964(5) 0.6507(5) 0.0625(15) Uani 1 1 d .
C31 C 0.3731(2) 0.8050(5) 0.6126(6) 0.0799(19) Uani 1 1 d .
H31 H 0.3573 0.8674 0.6342 0.096 Uiso 1 1 calc R
C32 C 0.4067(2) 0.8178(5) 0.5392(6) 0.0793(19) Uani 1 1 d .
H32 H 0.4132 0.8904 0.5125 0.095 Uiso 1 1 calc R
C33 C 0.43046(17) 0.7257(5) 0.5053(5) 0.0625(15) Uani 1 1 d .
C34 C 0.42101(16) 0.6182(5) 0.5459(5) 0.0616(15) Uani 1 1 d .
H34 H 0.4370 0.5561 0.5251 0.074 Uiso 1 1 calc R
C35 C 0.38786(16) 0.6011(5) 0.6175(4) 0.0559(14) Uani 1 1 d .
C36 C 0.37026(16) 0.5018(5) 0.6724(4) 0.0577(14) Uani 1 1 d .
C37 C 0.37983(16) 0.3868(5) 0.6761(5) 0.0594(14) Uani 1 1 d .
H37 H 0.4019 0.3593 0.6348 0.071 Uiso 1 1 calc R
C38 C 0.35687(18) 0.3127(5) 0.7409(5) 0.0661(15) Uani 1 1 d .
C39 C 0.32431(19) 0.3563(6) 0.8022(5) 0.0731(17) Uani 1 1 d .
H39 H 0.3089 0.3060 0.8458 0.088 Uiso 1 1 calc R
C40 C 0.31384(18) 0.4685(5) 0.8018(5) 0.0696(17) Uani 1 1 d .
H40 H 0.2918 0.4942 0.8444 0.083 Uiso 1 1 calc R
C41 C 0.33648(16) 0.5441(5) 0.7370(5) 0.0610(15) Uani 1 1 d .
C42 C 0.4680(2) 0.7448(8) 0.4323(7) 0.109(2) Uani 1 1 d U
C43 C 0.4657(3) 0.8419(10) 0.3559(9) 0.145(3) Uani 1 1 d U
H43A H 0.4604 0.9098 0.3997 0.218 Uiso 1 1 calc R
H43B H 0.4441 0.8304 0.3006 0.218 Uiso 1 1 calc R
H43C H 0.4911 0.8502 0.3165 0.218 Uiso 1 1 calc R
C44 C 0.5046(3) 0.7495(11) 0.5052(9) 0.154(3) Uani 1 1 d U
H44A H 0.5021 0.6959 0.5674 0.232 Uiso 1 1 calc R
H44B H 0.5078 0.8252 0.5359 0.232 Uiso 1 1 calc R
H44C H 0.5281 0.7303 0.4603 0.232 Uiso 1 1 calc R
C45 C 0.4772(3) 0.6390(10) 0.3547(10) 0.164(3) Uani 1 1 d U
H45A H 0.4585 0.6378 0.2906 0.246 Uiso 1 1 calc R
H45B H 0.4743 0.5702 0.3989 0.246 Uiso 1 1 calc R
H45C H 0.5046 0.6441 0.3270 0.246 Uiso 1 1 calc R
C46 C 0.3689(3) 0.1855(7) 0.7488(9) 0.119(2) Uani 1 1 d U
C47 C 0.3402(3) 0.1171(8) 0.8152(10) 0.163(3) Uani 1 1 d U
H47A H 0.3389 0.0412 0.7838 0.244 Uiso 1 1 calc R
H47B H 0.3137 0.1516 0.8115 0.244 Uiso 1 1 calc R
H47C H 0.3494 0.1134 0.8940 0.244 Uiso 1 1 calc R
C48 C 0.4111(3) 0.1779(9) 0.7956(11) 0.166(3) Uani 1 1 d U
H48A H 0.4113 0.1996 0.8753 0.248 Uiso 1 1 calc R
H48B H 0.4285 0.2283 0.7533 0.248 Uiso 1 1 calc R
H48C H 0.4208 0.1007 0.7885 0.248 Uiso 1 1 calc RD
C49 C 0.3739(4) 0.1386(7) 0.6290(9) 0.156(3) Uani 1 1 d U
H49A H 0.3611 0.0649 0.6237 0.234 Uiso 1 1 calc R
H49B H 0.4024 0.1314 0.6127 0.234 Uiso 1 1 calc RD
H49C H 0.3614 0.1897 0.5744 0.234 Uiso 1 1 calc R
C50 C 0.0612(3) 0.8415(11) 0.3803(8) 0.147(4) Uani 1 1 d D
H50 H 0.0765 0.9067 0.3501 0.177 Uiso 1 1 calc R
Cl1 Cl 0.01471(15) 0.8581(12) 0.3469(5) 0.519(9) Uani 1 1 d D
Cl2 Cl 0.07018(13) 0.8329(4) 0.5235(2) 0.1880(16) Uani 1 1 d D
Cl3 Cl 0.0782(5) 0.7241(6) 0.3183(5) 0.515(9) Uani 1 1 d D
N1 N 0.14034(14) 1.2014(4) 1.2547(4) 0.0558(12) Uani 1 1 d .
N2 N 0.33327(14) 0.6600(4) 0.7219(4) 0.0658(13) Uani 1 1 d .
O1 O 0.09336(12) 1.0427(4) 1.2050(4) 0.0699(11) Uani 1 1 d .
O2 O 0.13866(14) 1.0155(3) 1.3561(3) 0.0742(12) Uani 1 1 d .

loop_
_atom_site_aniso_label
_atom_site_aniso_U_11
_atom_site_aniso_U_22
_atom_site_aniso_U_33
_atom_site_aniso_U_23
_atom_site_aniso_U_13
_atom_site_aniso_U_12
B1 0.078(5) 0.039(4) 0.064(4) 0.002(3) 0.016(3) 0.005(3)
C1 0.052(3) 0.077(5) 0.075(4) -0.008(4) 0.026(3) -0.004(3)
C2 0.061(4) 0.119(7) 0.100(5) -0.025(5) 0.020(4) -0.023(4)
C3 0.075(5) 0.141(9) 0.093(6) -0.014(6) 0.004(4) -0.027(5)
C4 0.055(4) 0.168(9) 0.077(5) 0.008(5) 0.001(4) -0.007(5)
C5 0.071(4) 0.093(5) 0.080(4) 0.004(4) 0.019(4) 0.002(4)
C6 0.062(3) 0.076(5) 0.066(4) 0.000(3) 0.022(3) 0.002(3)
C7 0.064(3) 0.061(4) 0.058(3) 0.001(3) 0.021(3) -0.003(3)
C8 0.100(5) 0.044(4) 0.078(4) 0.003(3) 0.011(4) 0.007(3)
C9 0.153(7) 0.050(4) 0.085(5) -0.001(4) 0.021(5) -0.018(5)
C10 0.090(4) 0.064(5) 0.080(4) -0.015(4) 0.003(4) -0.001(4)
C11 0.079(4) 0.048(4) 0.062(3) -0.008(3) 0.019(3) 0.002(3)
C12 0.091(5) 0.076(5) 0.058(4) -0.019(3) 0.012(4) 0.018(4)
C13 0.107(5) 0.098(6) 0.079(5) -0.024(5) 0.000(4) 0.016(5)
C14 0.132(7) 0.142(10) 0.090(6) -0.019(6) -0.025(5) 0.043(8)
C15 0.176(10) 0.122(10) 0.085(6) 0.011(6) -0.004(7) 0.042(8)
C16 0.159(8) 0.078(6) 0.082(5) 0.006(5) 0.018(6) 0.037(6)
C17 0.099(5) 0.059(4) 0.057(4) -0.008(3) 0.018(4) 0.011(4)
C18 0.061(3) 0.040(3) 0.056(3) -0.003(3) 0.014(3) -0.005(2)
C19 0.073(4) 0.047(3) 0.047(3) -0.011(2) 0.002(3) -0.002(3)
C20 0.053(3) 0.047(3) 0.051(3) -0.001(3) 0.003(2) 0.007(2)
C21 0.055(3) 0.041(3) 0.055(3) -0.004(3) 0.004(2) 0.010(2)
C22 0.077(4) 0.048(4) 0.068(3) -0.016(3) 0.017(3) -0.007(3)
C23 0.070(3) 0.043(3) 0.082(4) -0.007(3) 0.026(3) -0.003(3)
C24 0.064(3) 0.042(3) 0.059(3) -0.004(3) 0.006(3) 0.008(3)
C25 0.072(4) 0.065(4) 0.061(3) -0.023(3) -0.003(3) 0.004(3)
C26 0.056(3) 0.071(4) 0.078(4) -0.019(3) 0.011(3) 0.006(3)
C27 0.063(3) 0.052(4) 0.060(3) -0.011(3) 0.010(3) 0.012(3)
C28 0.081(4) 0.067(4) 0.086(4) -0.035(4) 0.020(4) 0.000(3)
C29 0.063(3) 0.085(5) 0.079(4) -0.033(4) 0.007(3) 0.005(3)
C30 0.062(3) 0.052(4) 0.074(4) -0.013(3) 0.017(3) 0.001(3)
C31 0.099(4) 0.038(4) 0.103(5) -0.006(3) 0.034(4) 0.008(3)
C32 0.085(4) 0.048(4) 0.105(5) 0.005(4) 0.019(4) -0.009(3)
C33 0.062(3) 0.051(4) 0.075(4) 0.001(3) 0.011(3) -0.003(3)
C34 0.052(3) 0.066(4) 0.067(3) -0.010(3) 0.008(3) 0.003(3)
C35 0.062(3) 0.042(3) 0.064(3) -0.003(3) 0.007(3) 0.002(3)
C36 0.061(3) 0.054(4) 0.058(3) -0.004(3) 0.012(3) 0.000(3)
C37 0.062(3) 0.048(4) 0.069(3) -0.001(3) 0.010(3) 0.009(3)
C38 0.072(4) 0.053(4) 0.074(4) 0.004(3) 0.009(3) 0.006(3)
C39 0.077(4) 0.065(5) 0.078(4) 0.013(3) 0.017(3) 0.004(3)
C40 0.077(4) 0.061(4) 0.071(4) 0.000(3) 0.030(3) 0.004(3)
C41 0.066(3) 0.050(4) 0.067(3) -0.005(3) 0.010(3) 0.010(3)
C42 0.085(4) 0.144(6) 0.100(5) 0.016(4) 0.043(4) -0.006(4)
C43 0.115(5) 0.169(7) 0.153(7) 0.055(5) 0.062(5) 0.007(5)
C44 0.090(5) 0.230(9) 0.144(6) 0.025(6) 0.027(4) -0.022(6)
C45 0.157(7) 0.167(7) 0.170(7) -0.019(6) 0.081(6) -0.024(6)
C46 0.126(5) 0.058(4) 0.173(6) 0.027(4) 0.071(5) 0.029(4)
C47 0.180(7) 0.083(6) 0.228(8) 0.042(6) 0.083(7) 0.012(5)
C48 0.150(6) 0.096(6) 0.251(8) 0.038(6) 0.021(6) 0.037(6)
C49 0.213(8) 0.064(5) 0.193(7) 0.001(5) 0.072(6) 0.023(6)
C50 0.148(8) 0.170(11) 0.123(7) 0.034(7) -0.002(6) -0.073(8)
Cl1 0.154(3) 1.13(3) 0.270(6) 0.319(11) -0.061(4) -0.201(8)
Cl2 0.259(4) 0.195(4) 0.1097(19) 0.031(2) -0.024(2) -0.056(3)
Cl3 1.17(3) 0.176(5) 0.202(5) -0.048(4) -0.001(10) -0.096(10)
N1 0.066(3) 0.048(3) 0.054(3) -0.009(2) 0.022(2) -0.003(2)
N2 0.075(3) 0.047(3) 0.076(3) -0.012(2) 0.025(3) 0.006(2)
O1 0.070(3) 0.062(3) 0.079(3) -0.004(2) 0.029(2) -0.012(2)
O2 0.107(3) 0.052(3) 0.064(2) 0.005(2) 0.032(2) -0.003(2)

loop_
_atom_type_symbol
_atom_type_description
_atom_type_scat_dispersion_real
_atom_type_scat_dispersion_imag
_atom_type_scat_source
C C 0.0033 0.0016 'International Tables Vol C Tables 4.2.6.8 and 6.1.1.4'
H H 0.0000 0.0000 'International Tables Vol C Tables 4.2.6.8 and 6.1.1.4'
B B 0.0013 0.0007 'International Tables Vol C Tables 4.2.6.8 and 6.1.1.4'
N N 0.0061 0.0033 'International Tables Vol C Tables 4.2.6.8 and 6.1.1.4'
O O 0.0106 0.0060 'International Tables Vol C Tables 4.2.6.8 and 6.1.1.4'
Cl Cl 0.1484 0.1585 'International Tables Vol C Tables 4.2.6.8 and 6.1.1.4'

loop_
_geom_angle_atom_site_label_1
_geom_angle_atom_site_label_2
_geom_angle_atom_site_label_3
_geom_angle
O2 B1 O1 105.4(5)
O2 B1 C18 114.0(5)
O1 B1 C18 112.4(5)
O2 B1 N1 107.1(5)
O1 B1 N1 106.8(5)
C18 B1 N1 110.6(4)
O1 C1 C6 120.1(6)
O1 C1 C2 118.6(7)
C6 C1 C2 121.3(7)
C3 C2 C1 117.7(8)
C4 C3 C2 121.8(8)
C3 C4 C5 121.9(8)
C4 C5 C6 119.5(8)
C1 C6 C5 117.8(6)
C1 C6 C7 120.3(6)
C5 C6 C7 121.8(6)
N1 C7 C8 119.6(6)
N1 C7 C6 117.6(6)
C8 C7 C6 122.6(6)
C7 C8 C9 118.8(6)
C10 C9 C8 120.9(7)
C11 C10 C9 118.3(7)
N1 C11 C10 119.8(6)
N1 C11 C12 117.7(5)
C10 C11 C12 122.5(6)
C17 C12 C13 119.2(7)
C17 C12 C11 118.3(7)
C13 C12 C11 122.4(7)
C14 C13 C12 120.6(9)
C15 C14 C13 119.3(10)
C16 C15 C14 121.0(10)
C15 C16 C17 121.7(10)
O2 C17 C16 120.5(8)
O2 C17 C12 121.4(6)
C16 C17 C12 118.1(8)
C23 C18 C19 116.0(4)
C23 C18 B1 119.4(5)
C19 C18 B1 124.5(5)
C20 C19 C18 121.1(5)
C21 C20 C19 121.8(5)
C20 C21 C22 116.7(4)
C20 C21 C24 123.0(5)
C22 C21 C24 120.2(5)
C23 C22 C21 121.6(5)
C18 C23 C22 122.7(5)
C29 C24 C25 117.6(5)
C29 C24 C21 121.2(5)
C25 C24 C21 121.1(5)
C26 C25 C24 121.8(5)
C25 C26 C27 120.3(5)
C26 C27 C28 118.2(5)
C26 C27 N2 120.7(5)
C28 C27 N2 121.2(5)
C29 C28 C27 121.6(6)
C28 C29 C24 120.2(6)
C31 C30 N2 128.9(5)
C31 C30 C35 121.9(5)
N2 C30 C35 109.1(5)
C30 C31 C32 117.1(5)
C33 C32 C31 122.3(6)
C34 C33 C32 118.7(5)
C34 C33 C42 120.8(6)
C32 C33 C42 120.3(6)
C33 C34 C35 121.0(5)
C34 C35 C30 118.8(5)
C34 C35 C36 134.2(5)
C30 C35 C36 107.1(4)
C37 C36 C41 119.7(5)
C37 C36 C35 134.7(5)
C41 C36 C35 105.6(5)
C38 C37 C36 120.3(5)
C37 C38 C39 118.6(6)
C37 C38 C46 119.9(5)
C39 C38 C46 121.4(5)
C40 C39 C38 123.4(6)
C39 C40 C41 118.8(5)
N2 C41 C40 131.4(5)
N2 C41 C36 109.4(5)
C40 C41 C36 119.2(5)
C43 C42 C44 111.3(9)
C43 C42 C33 115.0(7)
C44 C42 C33 110.3(6)
C43 C42 C45 106.1(8)
C44 C42 C45 101.6(8)
C33 C42 C45 111.7(7)
C47 C46 C48 112.1(9)
C47 C46 C49 111.5(9)
C48 C46 C49 101.8(8)
C47 C46 C38 113.3(6)
C48 C46 C38 108.4(8)
C49 C46 C38 109.0(7)
Cl1 C50 Cl3 109.0(9)
Cl1 C50 Cl2 113.9(7)
Cl3 C50 Cl2 108.9(7)
C11 N1 C7 122.5(5)
C11 N1 B1 119.2(5)
C7 N1 B1 118.3(5)
C41 N2 C30 108.8(4)
C41 N2 C27 123.8(5)
C30 N2 C27 126.7(5)
C1 O1 B1 115.4(4)
C17 O2 B1 116.3(5)

loop_
_geom_bond_atom_site_label_1
_geom_bond_atom_site_label_2
_geom_bond_distance
B1 O2 1.445(7)
B1 O1 1.455(8)
B1 C18 1.598(8)
B1 N1 1.625(8)
C1 O1 1.358(7)
C1 C6 1.384(9)
C1 C2 1.402(9)
C2 C3 1.372(11)
C3 C4 1.338(12)
C4 C5 1.350(10)
C5 C6 1.418(9)
C6 C7 1.457(9)
C7 N1 1.348(7)
C7 C8 1.359(8)
C8 C9 1.377(9)
C9 C10 1.377(10)
C10 C11 1.376(8)
C11 N1 1.329(7)
C11 C12 1.482(9)
C12 C17 1.389(9)
C12 C13 1.394(10)
C13 C14 1.372(12)
C14 C15 1.352(14)
C15 C16 1.349(13)
C16 C17 1.378(10)
C17 O2 1.346(8)
C18 C23 1.368(7)
C18 C19 1.414(7)
C19 C20 1.392(7)
C20 C21 1.373(7)
C21 C22 1.396(7)
C21 C24 1.488(7)
C22 C23 1.374(7)
C24 C29 1.379(8)
C24 C25 1.388(8)
C25 C26 1.360(7)
C26 C27 1.374(8)
C27 C28 1.376(8)
C27 N2 1.409(6)
C28 C29 1.370(8)
C30 C31 1.374(8)
C30 N2 1.391(7)
C30 C35 1.408(8)
C31 C32 1.410(8)
C32 C33 1.388(8)
C33 C34 1.379(8)
C33 C42 1.521(8)
C34 C35 1.391(7)
C35 C36 1.448(7)
C36 C37 1.382(8)
C36 C41 1.433(7)
C37 C38 1.377(8)
C38 C39 1.388(8)
C38 C46 1.541(9)
C39 C40 1.355(8)
C40 C41 1.383(8)
C41 N2 1.371(7)
C42 C43 1.442(12)
C42 C44 1.462(12)
C42 C45 1.562(13)
C46 C47 1.460(11)
C46 C48 1.484(14)
C46 C49 1.506(13)
C50 Cl1 1.579(12)
C50 Cl3 1.650(14)
C50 Cl2 1.689(10)

loop_
_geom_hbond_atom_site_label_D
_geom_hbond_atom_site_label_H
_geom_hbond_atom_site_label_A
_geom_hbond_distance_DH
_geom_hbond_distance_HA
_geom_hbond_distance_DA
_geom_hbond_angle_DHA
_geom_hbond_site_symmetry_A
C50 H50 O1 0.98 2.39 3.293(10) 153.5 1_554
C50 H50 O2 0.98 2.40 3.270(10) 147.1 1_554
